data_2208843
loop_
_publ_author_name
'Ya-Ming Wu'
'Chang-Chuan Dong'
'Shan Liu'
'Hong-Jun Zhu'
'Yi-Zu Wu'

_publ_section_title
;
 5-Bromo-2-(hydroxymethyl)pyridine
;
_journal_coeditor_code CI2059
_journal_issue 5
_journal_name_full 'Acta Crystallographica Section E'
_journal_page_first o2102
_journal_page_last o2103
_journal_paper_doi 10.1107/S1600536806015066
_journal_volume 62
_journal_year 2006
_chemical_formula_iupac 'C6 H6 Br N O'
_chemical_formula_moiety 'C6 H6 Br N O'
_chemical_formula_sum 'C6 H6 Br N O'
_chemical_formula_weight 188.03
_chemical_name_common 5-Bromo-2-(hydroxymethyl)pyridine
_chemical_name_systematic
;
5-Bromo-2-(hydroxymethyl)pyridine
;
_space_group_IT_number 4
_symmetry_cell_setting monoclinic
_symmetry_space_group_name_Hall 'P 2yb'
_symmetry_space_group_name_H-M 'P 1 21 1'
_atom_sites_solution_hydrogens geom
_atom_sites_solution_primary direct
_atom_sites_solution_secondary difmap
_audit_creation_method SHELXL97
_cell_angle_alpha 90.00
_cell_angle_beta 93.09(3)
_cell_angle_gamma 90.00
_cell_formula_units_Z 2
_cell_length_a 4.0390(10)
_cell_length_b 8.974(2)
_cell_length_c 9.224(2)
_cell_measurement_reflns_used 25
_cell_measurement_temperature 293(2)
_cell_measurement_theta_max 13
_cell_measurement_theta_min 9
_cell_volume 333.85(13)
_computing_cell_refinement 'CAD-4 Software'
_computing_data_collection 'CAD-4 Software (Enraf--Nonius, 1985)'
_computing_data_reduction 'XCAD4 (Harms & Wocadlo, 1995)'
_computing_molecular_graphics 'SHELXTL (Bruker, 2000)'
_computing_publication_material SHELXTL
_computing_structure_refinement 'SHELXL97 (Sheldrick, 1997)'
_computing_structure_solution 'SHELXS97 (Sheldrick, 1997)'
_diffrn_ambient_temperature 293(2)
_diffrn_measured_fraction_theta_full 1.000
_diffrn_measured_fraction_theta_max 1.000
_diffrn_measurement_device_type 'Enraf--Nonius CAD-4'
_diffrn_measurement_method \w/2\q
_diffrn_radiation_monochromator graphite
_diffrn_radiation_source 'fine-focus sealed tube'
_diffrn_radiation_type MoK\a
_diffrn_radiation_wavelength 0.71073
_diffrn_reflns_av_R_equivalents 0.0328
_diffrn_reflns_av_sigmaI/netI 0.0426
_diffrn_reflns_limit_h_max 4
_diffrn_reflns_limit_h_min 0
_diffrn_reflns_limit_k_max 11
_diffrn_reflns_limit_k_min -11
_diffrn_reflns_limit_l_max 11
_diffrn_reflns_limit_l_min -11
_diffrn_reflns_number 1479
_diffrn_reflns_theta_full 25.96
_diffrn_reflns_theta_max 25.96
_diffrn_reflns_theta_min 2.21
_diffrn_standards_decay_% 0
_diffrn_standards_interval_count 200
_diffrn_standards_interval_time 2h
_diffrn_standards_number 3
_exptl_absorpt_coefficient_mu 6.066
_exptl_absorpt_correction_T_max 0.3767
_exptl_absorpt_correction_T_min 0.2634
_exptl_absorpt_correction_type psi-scan
_exptl_absorpt_process_details '(North <i>et al.</i>,  1968)'
_exptl_crystal_colour brown
_exptl_crystal_density_diffrn 1.870
_exptl_crystal_density_method 'not measured'
_exptl_crystal_description Block
_exptl_crystal_F_000 184
_exptl_crystal_size_max 0.30
_exptl_crystal_size_mid 0.20
_exptl_crystal_size_min 0.20
_refine_diff_density_max 0.518
_refine_diff_density_min -0.772
_refine_ls_abs_structure_details 'Flack (1983), with 601 Friedel pairs'
_refine_ls_abs_structure_Flack -0.01(3)
_refine_ls_extinction_method none
_refine_ls_goodness_of_fit_ref 1.042
_refine_ls_hydrogen_treatment constr
_refine_ls_matrix_type full
_refine_ls_number_parameters 82
_refine_ls_number_reflns 1294
_refine_ls_number_restraints 1
_refine_ls_restrained_S_all 1.042
_refine_ls_R_factor_all 0.0707
_refine_ls_R_factor_gt 0.0565
_refine_ls_shift/su_max 0.001
_refine_ls_shift/su_mean 0.000
_refine_ls_structure_factor_coef Fsqd
_refine_ls_weighting_details 'calc w = 1/[\s^2^(Fo^2^)+(0.0999P)^2^] where P=(Fo^2^+2Fc^2^)/3'
_refine_ls_weighting_scheme calc
_refine_ls_wR_factor_gt 0.1318
_refine_ls_wR_factor_ref 0.1423
_reflns_number_gt 1093
_reflns_number_total 1294
_reflns_threshold_expression I>2\s(I)
_cod_data_source_file ci2059.cif
_cod_data_source_block I
_cod_depositor_comments
;
The following automatic conversions were performed:
'_symmetry_cell_setting' value 'Monoclinic' changed to 'monoclinic'
according to '/home/saulius/struct/CIF-dictionaries/cif_core.dic'
dictionary named 'cif_core.dic' version 2.4.1 from 2010-06-29.

Automatic conversion script
Id: cif_fix_enum 1527 2010-12-29 10:47:43Z saulius 

The following automatic conversions were performed:

'_symmetry_cell_setting' value 'Monoclinic' changed to 'monoclinic'
according to /home/saulius/struct/CIF-dictionaries/cif_core.dic
dictionary named 'cif_core.dic' version 2.4.1 from 2010-06-29.

Automatic conversion script
Id: cif_fix_values 1715 2011-07-08 13:25:40Z adriana 
;
_cod_original_sg_symbol_H-M 'P 21'
_cod_database_code 2208843
_cod_database_fobs_code 2208843

loop_
_symmetry_equiv_pos_as_xyz
'x, y, z'
'-x, y+1/2, -z'

loop_
_atom_site_type_symbol
_atom_site_label
_atom_site_fract_x
_atom_site_fract_y
_atom_site_fract_z
_atom_site_U_iso_or_equiv
_atom_site_adp_type
_atom_site_calc_flag
_atom_site_refinement_flags
_atom_site_occupancy
Br Br1 0.1262(2) 0.25210(17) 0.40114(7) 0.0479(3) Uani d . 1
O O1 0.8828(17) 0.1474(10) 1.0727(7) 0.062(2) Uani d . 1
H H1 0.9436 0.1565 1.1585 0.093 Uiso calc R 1
N N1 0.380(2) 0.3728(8) 0.8225(8) 0.0431(18) Uani d . 1
C C1 0.3050(17) 0.250(2) 0.5959(7) 0.0365(16) Uani d . 1
C C2 0.260(2) 0.3691(9) 0.6842(10) 0.0398(19) Uani d . 1
H H2 0.1417 0.4508 0.6472 0.048 Uiso calc R 1
C C3 0.5450(16) 0.256(2) 0.8743(7) 0.0360(15) Uani d . 1
C C4 0.598(2) 0.1308(10) 0.7885(10) 0.042(2) Uani d . 1
H H4 0.7165 0.0496 0.8268 0.051 Uiso calc R 1
C C5 0.474(3) 0.1291(9) 0.6467(10) 0.0380(18) Uani d . 1
H H5 0.5051 0.0470 0.5874 0.046 Uiso calc R 1
C C6 0.669(2) 0.265(3) 1.0320(9) 0.050(3) Uani d . 1
H H6A 0.7848 0.3583 1.0484 0.060 Uiso calc R 1
H H6B 0.4811 0.2631 1.0929 0.060 Uiso calc R 1

loop_
_atom_site_aniso_label
_atom_site_aniso_U_11
_atom_site_aniso_U_22
_atom_site_aniso_U_33
_atom_site_aniso_U_12
_atom_site_aniso_U_13
_atom_site_aniso_U_23
Br1 0.0616(5) 0.0467(5) 0.0343(4) -0.0141(7) -0.0067(3) 0.0037(8)
O1 0.068(5) 0.071(5) 0.045(4) -0.009(4) -0.021(4) 0.018(4)
N1 0.064(5) 0.031(4) 0.034(4) -0.003(4) 0.002(4) -0.003(3)
C1 0.045(4) 0.033(4) 0.031(3) -0.008(8) 0.004(3) -0.017(7)
C2 0.053(6) 0.027(4) 0.039(5) 0.002(4) -0.003(4) 0.002(3)
C3 0.035(3) 0.040(4) 0.034(3) -0.011(8) 0.006(3) -0.002(8)
C4 0.055(6) 0.032(5) 0.041(5) 0.012(4) 0.010(4) 0.005(4)
C5 0.049(5) 0.030(4) 0.036(5) 0.003(4) 0.005(4) -0.005(4)
C6 0.060(5) 0.058(7) 0.030(4) -0.015(7) -0.003(3) 0.007(7)

loop_
_atom_type_symbol
_atom_type_description
_atom_type_scat_dispersion_real
_atom_type_scat_dispersion_imag
_atom_type_scat_source
C C 0.0033 0.0016 'International Tables Vol C Tables 4.2.6.8 and 6.1.1.4'
H H 0.0000 0.0000 'International Tables Vol C Tables 4.2.6.8 and 6.1.1.4'
Br Br -0.2901 2.4595 'International Tables Vol C Tables 4.2.6.8 and 6.1.1.4'
N N 0.0061 0.0033 'International Tables Vol C Tables 4.2.6.8 and 6.1.1.4'
O O 0.0106 0.0060 'International Tables Vol C Tables 4.2.6.8 and 6.1.1.4'

loop_
_geom_angle_atom_site_label_1
_geom_angle_atom_site_label_2
_geom_angle_atom_site_label_3
_geom_angle
C6 O1 H1 109.5
C3 N1 C2 118.3(8)
C5 C1 C2 120.2(7)
C5 C1 Br1 119.5(9)
C2 C1 Br1 120.2(11)
N1 C2 C1 122.5(9)
N1 C2 H2 118.8
C1 C2 H2 118.8
N1 C3 C4 121.6(7)
N1 C3 C6 116.2(15)
C4 C3 C6 122.1(15)
C5 C4 C3 119.2(9)
C5 C4 H4 120.4
C3 C4 H4 120.4
C1 C5 C4 118.1(8)
C1 C5 H5 120.9
C4 C5 H5 120.9
O1 C6 C3 112.8(14)
O1 C6 H6A 109.0
C3 C6 H6A 109.0
O1 C6 H6B 109.0
C3 C6 H6B 109.0
H6A C6 H6B 107.8

loop_
_geom_bond_atom_site_label_1
_geom_bond_atom_site_label_2
_geom_bond_distance
Br1 C1 1.900(7)
O1 C6 1.397(19)
O1 H1 0.82
N1 C3 1.318(19)
N1 C2 1.341(12)
C1 C5 1.354(18)
C1 C2 1.359(17)
C2 H2 0.93
C3 C4 1.397(19)
C3 C6 1.515(10)
C4 C5 1.376(13)
C4 H4 0.93
C5 H5 0.93
C6 H6A 0.97
C6 H6B 0.97

loop_
_geom_hbond_atom_site_label_D
_geom_hbond_atom_site_label_H
_geom_hbond_atom_site_label_A
_geom_hbond_site_symmetry_A
_geom_hbond_distance_DH
_geom_hbond_distance_HA
_geom_hbond_distance_DA
_geom_hbond_angle_DHA
_geom_hbond_publ_flag
O1 H1 Br1 1_656 0.82 2.47 3.272(7) 165 yes
C4 H4 O1 . 0.93 2.49 2.809(11) 100 yes

loop_
_geom_torsion_atom_site_label_1
_geom_torsion_atom_site_label_2
_geom_torsion_atom_site_label_3
_geom_torsion_atom_site_label_4
_geom_torsion
C3 N1 C2 C1 -0.6(15)
C5 C1 C2 N1 0.5(16)
Br1 C1 C2 N1 179.7(7)
C2 N1 C3 C4 0.5(15)
C2 N1 C3 C6 -178.8(9)
N1 C3 C4 C5 -0.4(15)
C6 C3 C4 C5 178.9(10)
C2 C1 C5 C4 -0.4(15)
Br1 C1 C5 C4 -179.5(7)
C3 C4 C5 C1 0.3(14)
N1 C3 C6 O1 -171.0(9)
C4 C3 C6 O1 9.7(15)

loop_
_cod_related_entry_id
_cod_related_entry_database
_cod_related_entry_code
1 ChemSpider 4371525
